data_7030079
loop_
_publ_author_name
'Bartolom\'e, Elena'
'Bartolom\'e, Juan'
'Melnic, Silvia'
'Prodius, Denis'
'Shova, Sergiu'
'Arauzo, Ana'
'Luz\'on, Javier'
'Luis, Fernando'
'Turta, Constantin'

_publ_section_title
;
 {Dy(\a-fur)3}n: from double relaxation single-ion magnet behavior to 3D
 ordering.
;
_journal_issue 28
_journal_name_full 'Dalton transactions (Cambridge, England : 2003)'
_journal_page_first 10153
_journal_page_last 10171
_journal_paper_doi 10.1039/c3dt51080h
_journal_volume 42
_journal_year 2013
_chemical_formula_moiety 'C15 H15 Dy O12'
_chemical_formula_sum 'C15 H15 Dy O12'
_chemical_formula_weight 549.77
_space_group_crystal_system monoclinic
_space_group_IT_number 15
_space_group_name_Hall '-C 2yc'
_space_group_name_H-M_alt 'C 1 2/c 1'
_symmetry_space_group_name_Hall '-C 2yc'
_symmetry_space_group_name_H-M 'C 1 2/c 1'
_atom_sites_solution_hydrogens geom
_atom_sites_solution_primary direct
_atom_sites_solution_secondary difmap
_audit_creation_date 2013-02-05
_audit_creation_method
;
Olex2 1.2
(compiled Dec 5 2012 16:20:19, GUI svn.r4385)
;
_audit_update_record
;
2013-02-12 # Formatted by publCIF
;
_cell_angle_alpha 90.00
_cell_angle_beta 100.050(2)
_cell_angle_gamma 90.00
_cell_formula_units_Z 8
_cell_length_a 22.1161(4)
_cell_length_b 15.9756(3)
_cell_length_c 10.1949(2)
_cell_measurement_reflns_used 3838
_cell_measurement_temperature 293(2)
_cell_measurement_theta_max 28.9004
_cell_measurement_theta_min 2.9844
_cell_volume 3546.77(12)
_computing_cell_refinement
;
CrysAlisPro, Agilent Technologies,
Version 1.171.34.46 (release 25-11-2010 CrysAlis171 .NET)
(compiled Nov 25 2010,17:55:46)
;
_computing_data_collection
;
CrysAlisPro, Agilent Technologies,
Version 1.171.34.46 (release 25-11-2010 CrysAlis171 .NET)
(compiled Nov 25 2010,17:55:46)
;
_computing_data_reduction
;
CrysAlisPro, Agilent Technologies,
Version 1.171.34.46 (release 25-11-2010 CrysAlis171 .NET)
(compiled Nov 25 2010,17:55:46)
;
_computing_molecular_graphics
;
O. V. Dolomanov, L. J. Bourhis, R. J. Gildea, J. A. K. Howard and H. Puschmann,
OLEX2: a complete structure solution, refinement and analysis program.
J. Appl. Cryst. (2009). 42, 339-341.
;
_computing_publication_material
;
O. V. Dolomanov, L. J. Bourhis, R. J. Gildea, J. A. K. Howard and H. Puschmann,
OLEX2: a complete structure solution, refinement and analysis program.
J. Appl. Cryst. (2009). 42, 339-341.
;
_computing_structure_refinement
;
SHELXL, G.M. Sheldrick, Acta Cryst.
(2008). A64, 112-122
;
_computing_structure_solution 'SHELXS-97 (Sheldrick, 1990)'
_diffrn_ambient_temperature 293(2)
_diffrn_detector_area_resol_mean 15.9914
_diffrn_measured_fraction_theta_full 0.996
_diffrn_measured_fraction_theta_max 0.996
_diffrn_measurement_details
;
1 omega 4.00 51.00 1.0000 6.2000
omega____ theta____ kappa____ phi______ frames
- -21.4039 77.0000 0.0000 47

2 omega -104.00 -32.00 1.0000 6.2000
omega____ theta____ kappa____ phi______ frames
- -21.4039 179.0000 -120.0000 72

3 omega -94.00 11.00 1.0000 6.2000
omega____ theta____ kappa____ phi______ frames
- -21.4039 -77.0000 150.0000 105
;
_diffrn_measurement_device_type 'Xcalibur, Eos'
_diffrn_measurement_method '\w scans'
_diffrn_orient_matrix_UB_11 0.0172492000
_diffrn_orient_matrix_UB_12 0.0335991000
_diffrn_orient_matrix_UB_13 0.0208431000
_diffrn_orient_matrix_UB_21 -0.0182976000
_diffrn_orient_matrix_UB_22 0.0290228000
_diffrn_orient_matrix_UB_23 -0.0242827000
_diffrn_orient_matrix_UB_31 -0.0660220000
_diffrn_orient_matrix_UB_32 0.0007350000
_diffrn_orient_matrix_UB_33 0.0060798000
_diffrn_radiation_monochromator graphite
_diffrn_radiation_type 'Mo K\a'
_diffrn_radiation_wavelength 0.7107
_diffrn_reflns_av_R_equivalents 0.0232
_diffrn_reflns_av_unetI/netI 0.0385
_diffrn_reflns_limit_h_max 27
_diffrn_reflns_limit_h_min -14
_diffrn_reflns_limit_k_max 11
_diffrn_reflns_limit_k_min -19
_diffrn_reflns_limit_l_max 12
_diffrn_reflns_limit_l_min -11
_diffrn_reflns_number 6694
_diffrn_reflns_theta_full 25.99
_diffrn_reflns_theta_max 25.99
_diffrn_reflns_theta_min 3.08
_diffrn_source 'Enhance (Mo) X-ray Source'
_exptl_absorpt_coefficient_mu 4.279
_exptl_absorpt_correction_T_max 1.00000
_exptl_absorpt_correction_T_min 0.63422
_exptl_absorpt_correction_type multi-scan
_exptl_absorpt_process_details
;
CrysAlisPro, Agilent Technologies,
Version 1.171.34.46 (release 25-11-2010 CrysAlis171 .NET)
(compiled Nov 25 2010,17:55:46)
Empirical absorption correction using spherical harmonics,
implemented in SCALE3 ABSPACK scaling algorithm.
;
_exptl_crystal_colour colourless
_exptl_crystal_density_diffrn 2.059
_exptl_crystal_density_method 'not measured'
_exptl_crystal_description prism
_exptl_crystal_F_000 2136
_exptl_crystal_size_max 0.2
_exptl_crystal_size_mid 0.1
_exptl_crystal_size_min 0.1
_refine_diff_density_max 0.661
_refine_diff_density_min -0.844
_refine_diff_density_rms 0.109
_refine_ls_extinction_method none
_refine_ls_goodness_of_fit_ref 1.040
_refine_ls_hydrogen_treatment constr
_refine_ls_matrix_type full
_refine_ls_number_parameters 316
_refine_ls_number_reflns 3475
_refine_ls_number_restraints 28
_refine_ls_restrained_S_all 1.056
_refine_ls_R_factor_all 0.0357
_refine_ls_R_factor_gt 0.0291
_refine_ls_shift/su_max 0.001
_refine_ls_shift/su_mean 0.000
_refine_ls_structure_factor_coef Fsqd
_refine_ls_weighting_details 'calc w=1/[\s^2^(Fo^2^)+(0.0193P)^2^+8.6309P] where P=(Fo^2^+2Fc^2^)/3'
_refine_ls_weighting_scheme calc
_refine_ls_wR_factor_gt 0.0603
_refine_ls_wR_factor_ref 0.0640
_reflns_number_gt 2986
_reflns_number_total 3475
_reflns_threshold_expression >2sigma(I)
_cod_data_source_file c3dt51080h.cif
_cod_data_source_block dy_lm
_cod_database_code 7030079
_chemical_oxdiff_formula 'C24 H24 O6 Dy2'
_chemical_oxdiff_usercomment '293 K, shova, transparent,'
_reflns_odcompleteness_completeness 99.71
_reflns_odcompleteness_iscentric 1
_reflns_odcompleteness_theta 26.32
_olex2_refinement_description
;
1. Fixed Uiso
At 1.2 times of:
H14 of C14, H15 of C15, H13 of C13, {H2WA,H1WA} of O2W, H14X of C14X, {H7XA,
H7XB} of O7X, H13X of C13X, H15X of C15X, H10 of C10, H3 of C3, H9 of C9, H4
of C4, H8 of C8, {H7A,H7B} of O7, {H2WB,H1WB} of O1W, H5 of C5
2. Restrained distances
O5-C6 ~ O4-C6 ~ O7-C11 ~ O8-C11 ~ O2-C1 ~ O1-C1 ~ O8X-C11X ~ O7X-C11X
with sigma of 0.02
3. Others
Fixed Sof: O8(0.5) O9(0.5) C12(0.5) C14(0.5) H14(0.5) C15(0.5) H15(0.5)
C13(0.5) H13(0.5) H7A(0.5) H7B(0.5) C11(0.5) O9X(0.5) C12X(0.5) C15X(0.5)
H15X(0.5) C13X(0.5) H13X(0.5) C11X(0.5) H7XA(0.5) H7XB(0.5) O8X(0.5) C14X(0.5)
H14X(0.5)
4.a Riding coordinates:
O2W(H2WA,H1WA), O1W(H2WB,H1WB), O7(H7A,H7B), O7X(H7XA,H7XB)
4.b Aromatic/amide H refined with riding coordinates:
C14(H14), C15(H15), C13(H13), C5(H5), C8(H8), C4(H4), C9(H9), C3(H3),
C10(H10), C15X(H15X), C13X(H13X), C14X(H14X)
;

loop_
_space_group_symop_id
_space_group_symop_operation_xyz
1 'x, y, z'
2 '-x, y, -z+1/2'
3 'x+1/2, y+1/2, z'
4 '-x+1/2, y+1/2, -z+1/2'
5 '-x, -y, -z'
6 'x, -y, z-1/2'
7 '-x+1/2, -y+1/2, -z'
8 'x+1/2, -y+1/2, z-1/2'

loop_
_atom_site_label
_atom_site_type_symbol
_atom_site_fract_x
_atom_site_fract_y
_atom_site_fract_z
_atom_site_U_iso_or_equiv
_atom_site_adp_type
_atom_site_occupancy
_atom_site_symmetry_multiplicity
_atom_site_calc_flag
_atom_site_refinement_flags
_atom_site_disorder_assembly
_atom_site_disorder_group
O8 O 1.3037(8) 1.5104(6) 0.7932(16) 0.032(3) Uani 0.50 1 d PD A 1
O9 O 1.4123(10) 1.5852(13) 0.587(3) 0.050(7) Uani 0.50 1 d P A 1
C12 C 1.3818(4) 1.5260(6) 0.6672(10) 0.032(2) Uani 0.50 1 d P A 1
C14 C 1.4502(6) 1.4551(8) 0.5779(15) 0.050(4) Uani 0.50 1 d P A 1
H14 H 1.4741 1.4119 0.5535 0.060 Uiso 0.50 1 calc PR A 1
C15 C 1.4526(6) 1.5378(8) 0.5413(12) 0.052(3) Uani 0.50 1 d P A 1
H15 H 1.4800 1.5582 0.4896 0.063 Uiso 0.50 1 calc PR A 1
C13 C 1.4055(11) 1.448(2) 0.658(4) 0.049(6) Uani 0.50 1 d P A 1
H13 H 1.3939 1.3993 0.6972 0.059 Uiso 0.50 1 calc PR A 1
Dy1 Dy 1.243885(9) 1.744284(12) 0.751620(18) 0.02125(8) Uani 1 1 d . . .
O3 O 1.46403(14) 1.7647(2) 1.1187(3) 0.0347(8) Uani 1 1 d . . .
O1 O 1.31306(14) 1.73003(19) 0.9436(3) 0.0330(8) Uani 1 1 d D . .
O2W O 1.22167(14) 1.60745(17) 0.8586(3) 0.0293(7) Uani 1 1 d . . .
H2WA H 1.1827 1.5902 0.8401 0.035 Uiso 1 1 d R . .
H1WA H 1.2628 1.8843 0.9489 0.035 Uiso 1 1 d R . .
O4 O 1.30784(16) 1.79984(19) 0.6188(3) 0.0364(8) Uani 1 1 d D . .
C6 C 1.32709(19) 1.8445(2) 0.5346(4) 0.0222(9) Uani 1 1 d D . .
C2 C 1.4173(2) 1.7537(3) 1.0129(4) 0.0265(10) Uani 1 1 d . . .
C5 C 1.5163(2) 1.7717(3) 1.0670(6) 0.0444(13) Uani 1 1 d . . .
H5 H 1.5553 1.7790 1.1169 0.053 Uiso 1 1 calc R . .
O1W O 1.26265(16) 1.87650(18) 0.8614(3) 0.0369(8) Uani 1 1 d . . .
H2WB H 1.2457 1.5647 0.8428 0.044 Uiso 1 1 d R . .
H1WB H 1.2413 1.9191 0.8174 0.044 Uiso 1 1 d R . .
C1 C 1.3551(2) 1.7445(2) 1.0414(4) 0.0239(9) Uani 1 1 d D . .
O7 O 1.31255(16) 1.63795(19) 0.6937(4) 0.0431(9) Uani 1 1 d D . .
H7A H 1.2904 1.5906 0.6826 0.052 Uiso 0.50 1 d PR B 2
H7B H 1.3412 1.6328 0.7658 0.052 Uiso 0.50 1 d PR B 2
C8 C 1.3810(2) 1.9487(3) 0.7086(5) 0.0328(11) Uani 1 1 d . . .
H8 H 1.3696 1.9284 0.7863 0.039 Uiso 1 1 calc R . .
C4 C 1.5037(3) 1.7665(4) 0.9346(6) 0.0559(16) Uani 1 1 d . . .
H4 H 1.5317 1.7698 0.8765 0.067 Uiso 1 1 calc R . .
C7 C 1.36565(19) 1.9155(2) 0.5864(4) 0.0212(9) Uani 1 1 d . . .
C9 C 1.4177(2) 2.0198(3) 0.6978(5) 0.0406(13) Uani 1 1 d . . .
H9 H 1.4345 2.0560 0.7659 0.049 Uiso 1 1 calc R . .
C11 C 1.3303(4) 1.5605(5) 0.7237(8) 0.0254(19) Uani 0.50 1 d PD A 1
C3 C 1.4398(2) 1.7553(3) 0.8998(5) 0.0414(13) Uani 1 1 d . . .
H3 H 1.4175 1.7499 0.8141 0.050 Uiso 1 1 calc R . .
C10 C 1.4233(3) 2.0244(3) 0.5707(6) 0.0433(14) Uani 1 1 d . . .
H10 H 1.4459 2.0652 0.5355 0.052 Uiso 1 1 calc R . .
O6 O 1.39176(16) 1.9621(2) 0.4984(3) 0.0388(8) Uani 1 1 d . . .
O2 O 1.34662(14) 1.74984(17) 1.1599(3) 0.0294(7) Uani 1 1 d D . .
O5 O 1.31794(16) 1.83143(19) 0.4127(3) 0.0376(8) Uani 1 1 d D . .
O9X O 1.0907(11) 1.9164(14) 0.431(3) 0.065(8) Uani 0.50 1 d P A 2
C12X C 1.1280(5) 1.9666(6) 0.5187(9) 0.033(2) Uani 0.50 1 d P A 2
C15X C 1.0553(6) 1.9614(9) 0.3437(12) 0.051(3) Uani 0.50 1 d P A 2
H15X H 1.0223 1.9411 0.2828 0.062 Uiso 0.50 1 calc PR A 2
C13X C 1.1184(5) 2.0431(7) 0.4705(12) 0.051(3) Uani 0.50 1 d P A 2
H13X H 1.1382 2.0912 0.5069 0.062 Uiso 0.50 1 calc PR A 2
C11X C 1.1734(4) 1.9298(5) 0.6247(8) 0.033(2) Uani 0.50 1 d PD A 2
O7X O 1.18190(17) 1.8479(2) 0.6167(3) 0.0461(10) Uani 1 1 d D . .
H7XA H 1.1779 1.8522 0.5220 0.055 Uiso 0.50 1 d PR A 1
H7XB H 1.1791 1.8999 0.6511 0.055 Uiso 0.50 1 d PR A 1
O8X O 1.2023(8) 1.9812(6) 0.7066(16) 0.034(3) Uani 0.50 1 d PD A 2
C14X C 1.0729(11) 2.0396(19) 0.354(4) 0.052(7) Uani 0.50 1 d P A 2
H14X H 1.0587 2.0835 0.2971 0.063 Uiso 0.50 1 calc PR A 2

loop_
_atom_site_aniso_label
_atom_site_aniso_U_11
_atom_site_aniso_U_22
_atom_site_aniso_U_33
_atom_site_aniso_U_23
_atom_site_aniso_U_13
_atom_site_aniso_U_12
O8 0.051(6) 0.007(6) 0.042(5) -0.001(5) 0.016(4) 0.008(5)
O9 0.030(10) 0.039(10) 0.084(14) 0.014(9) 0.017(9) -0.012(7)
C12 0.025(5) 0.035(5) 0.035(6) 0.012(5) 0.001(4) -0.004(4)
C14 0.046(8) 0.045(8) 0.062(9) -0.020(7) 0.018(7) 0.013(6)
C15 0.042(7) 0.073(9) 0.041(7) -0.002(6) 0.006(6) 0.002(6)
C13 0.039(13) 0.034(9) 0.071(14) -0.007(8) -0.001(11) -0.004(9)
Dy1 0.02254(13) 0.02600(13) 0.01514(12) -0.00151(8) 0.00309(8) -0.00415(8)
O3 0.0207(17) 0.055(2) 0.0274(17) -0.0035(15) 0.0009(14) -0.0039(15)
O1 0.0224(18) 0.0442(19) 0.0286(18) -0.0010(15) -0.0057(14) -0.0030(14)
O2W 0.0310(19) 0.0220(16) 0.0345(18) -0.0007(13) 0.0043(14) -0.0018(13)
O4 0.050(2) 0.0322(19) 0.0294(18) -0.0001(15) 0.0133(16) -0.0121(16)
C6 0.021(2) 0.024(2) 0.022(2) 0.0005(18) 0.0045(18) 0.0017(17)
C2 0.023(2) 0.033(3) 0.023(2) -0.0007(19) 0.0001(18) -0.0005(18)
C5 0.020(3) 0.062(4) 0.052(3) -0.003(3) 0.009(2) -0.008(2)
O1W 0.056(2) 0.0272(17) 0.0289(18) -0.0038(14) 0.0113(16) -0.0001(15)
C1 0.021(2) 0.021(2) 0.029(2) 0.0021(18) 0.0055(19) 0.0031(17)
O7 0.046(2) 0.0333(19) 0.055(2) -0.0087(17) 0.0232(19) 0.0011(16)
C8 0.036(3) 0.035(3) 0.027(2) -0.001(2) 0.006(2) -0.008(2)
C4 0.036(3) 0.092(5) 0.045(3) -0.004(3) 0.022(3) -0.008(3)
C7 0.026(2) 0.020(2) 0.017(2) 0.0017(17) 0.0027(18) -0.0035(17)
C9 0.035(3) 0.041(3) 0.043(3) -0.018(3) 0.000(2) -0.009(2)
C11 0.024(5) 0.028(5) 0.024(5) -0.010(4) 0.003(4) 0.000(4)
C3 0.035(3) 0.067(4) 0.023(2) -0.004(2) 0.008(2) -0.009(3)
C10 0.049(4) 0.033(3) 0.047(3) 0.001(3) 0.006(3) -0.019(2)
O6 0.050(2) 0.040(2) 0.0259(18) -0.0013(15) 0.0050(16) -0.0181(17)
O2 0.0262(18) 0.0378(19) 0.0255(17) -0.0004(14) 0.0080(14) 0.0031(13)
O5 0.052(2) 0.0402(19) 0.0195(17) -0.0062(15) 0.0031(15) -0.0187(16)
O9X 0.052(12) 0.056(12) 0.075(11) -0.029(9) -0.018(8) 0.034(8)
C12X 0.035(6) 0.033(5) 0.030(5) -0.006(4) 0.005(4) 0.008(4)
C15X 0.040(7) 0.069(9) 0.041(7) 0.002(7) -0.003(6) 0.011(6)
C13X 0.051(8) 0.036(6) 0.062(8) 0.015(6) -0.004(6) -0.005(5)
C11X 0.040(6) 0.040(6) 0.019(5) 0.008(4) 0.005(4) 0.000(5)
O7X 0.052(2) 0.035(2) 0.044(2) 0.0129(17) -0.0101(18) -0.0003(17)
O8X 0.051(6) 0.015(7) 0.033(5) 0.003(5) -0.001(4) -0.006(6)
C14X 0.055(19) 0.045(14) 0.051(11) 0.010(10) -0.010(15) 0.010(12)

loop_
_atom_type_symbol
_atom_type_description
_atom_type_scat_dispersion_real
_atom_type_scat_dispersion_imag
_atom_type_scat_source
C C 0.0033 0.0016 'International Tables Vol C Tables 4.2.6.8 and 6.1.1.4'
H H 0.0000 0.0000 'International Tables Vol C Tables 4.2.6.8 and 6.1.1.4'
O O 0.0106 0.0060 'International Tables Vol C Tables 4.2.6.8 and 6.1.1.4'
Dy Dy -0.1892 4.4098 'International Tables Vol C Tables 4.2.6.8 and 6.1.1.4'

loop_
_geom_angle_atom_site_label_1
_geom_angle_atom_site_label_2
_geom_angle_atom_site_label_3
_geom_angle
_geom_angle_site_symmetry_1
_geom_angle_site_symmetry_3
C15 O9 C12 103.2(16) . .
C13 C12 O9 109.1(17) . .
C13 C12 C11 134.7(14) . .
C11 C12 O9 115.7(12) . .
C15 C14 H14 126.2 . .
C15 C14 C13 107.6(16) . .
C13 C14 H14 126.2 . .
O9 C15 C14 113.5(14) . .
O9 C15 H15 123.3 . .
C14 C15 H15 123.3 . .
C12 C13 C14 107(2) . .
C12 C13 H13 126.7 . .
C14 C13 H13 126.7 . .
O1 Dy1 O2W 72.21(10) . .
O1 Dy1 O4 98.91(12) . .
O1 Dy1 O1W 69.54(11) . .
O1 Dy1 O7 77.48(12) . .
O1 Dy1 O2 99.46(11) . 7_787
O1 Dy1 O5 142.67(11) . 7_786
O1 Dy1 O7X 141.86(12) . .
O4 Dy1 O2W 140.64(11) . .
O4 Dy1 O1W 81.97(11) . .
O4 Dy1 O7 69.55(11) . .
O4 Dy1 O2 150.23(11) . 7_787
O4 Dy1 O5 97.00(11) . 7_786
O4 Dy1 O7X 75.33(13) . .
O1W Dy1 O2W 126.32(10) . .
O1W Dy1 O7 131.99(12) . .
O1W Dy1 O7X 72.33(11) . .
O7 Dy1 O2W 71.08(10) . .
O7 Dy1 O7X 131.25(13) . .
O2 Dy1 O2W 67.93(10) 7_787 .
O2 Dy1 O1W 82.78(11) 7_787 .
O2 Dy1 O7 137.64(11) 7_787 .
O2 Dy1 O7X 75.73(12) 7_787 .
O5 Dy1 O2W 74.07(10) 7_786 .
O5 Dy1 O1W 146.47(12) 7_786 .
O5 Dy1 O7 76.87(12) 7_786 .
O5 Dy1 O2 82.11(11) 7_786 7_787
O5 Dy1 O7X 75.01(12) 7_786 .
O7X Dy1 O2W 134.69(11) . .
C5 O3 C2 106.4(4) . .
C1 O1 Dy1 162.6(3) . .
Dy1 O2W H2WA 115.4 . .
Dy1 O2W H2WB 114.5 . .
H2WA O2W H2WB 107.8 . .
C6 O4 Dy1 160.9(3) . .
O4 C6 C7 116.3(4) . .
O5 C6 O4 125.3(4) . .
O5 C6 C7 118.3(4) . .
O3 C2 C1 117.6(4) . .
C3 C2 O3 109.6(4) . .
C3 C2 C1 132.8(4) . .
O3 C5 H5 124.8 . .
C4 C5 O3 110.3(5) . .
C4 C5 H5 124.8 . .
Dy1 O1W H1WA 123.8 . .
Dy1 O1W H1WB 113.6 . .
H1WA O1W H1WB 107.4 . .
O1 C1 C2 116.8(4) . .
O2 C1 O1 124.0(4) . .
O2 C1 C2 119.1(4) . .
Dy1 O7 H7A 105.7 . .
Dy1 O7 H7B 104.5 . .
H7A O7 H7B 108.8 . .
C11 O7 Dy1 141.0(4) . .
C11 O7 H7A 51.1 . .
C11 O7 H7B 65.2 . .
C7 C8 H8 126.2 . .
C7 C8 C9 107.6(4) . .
C9 C8 H8 126.2 . .
C5 C4 H4 126.7 . .
C5 C4 C3 106.6(5) . .
C3 C4 H4 126.7 . .
C8 C7 C6 132.8(4) . .
C8 C7 O6 109.0(4) . .
O6 C7 C6 118.2(3) . .
C8 C9 H9 127.1 . .
C10 C9 C8 105.9(4) . .
C10 C9 H9 127.1 . .
O8 C11 C12 116.5(10) . .
O8 C11 O7 124.7(9) . .
O8 C11 H7A 94.2 . .
O8 C11 H7B 118.2 . .
C12 C11 H7A 133.2 . .
C12 C11 H7B 111.5 . .
O7 C11 C12 118.7(7) . .
O7 C11 H7A 42.8 . .
O7 C11 H7B 40.4 . .
H7A C11 H7B 78.8 . .
C2 C3 C4 107.1(5) . .
C2 C3 H3 126.5 . .
C4 C3 H3 126.5 . .
C9 C10 H10 124.3 . .
C9 C10 O6 111.3(4) . .
O6 C10 H10 124.3 . .
C10 O6 C7 106.2(4) . .
C1 O2 Dy1 130.9(3) . 7_787
C6 O5 Dy1 141.8(3) . 7_786
C15X O9X C12X 110.3(18) . .
O9X C12X C11X 120.3(13) . .
C13X C12X O9X 105.1(14) . .
C13X C12X C11X 133.8(10) . .
O9X C15X H15X 125.1 . .
O9X C15X C14X 109.8(19) . .
C14X C15X H15X 125.1 . .
C12X C13X H13X 125.7 . .
C12X C13X C14X 108.7(14) . .
C14X C13X H13X 125.7 . .
C12X C11X H7XB 141.0 . .
O7X C11X C12X 116.0(7) . .
O7X C11X H7XB 32.2 . .
O8X C11X C12X 115.4(9) . .
O8X C11X O7X 128.5(9) . .
O8X C11X H7XB 101.2 . .
Dy1 O7X H7XA 124.5 . .
Dy1 O7X H7XB 118.4 . .
C11X O7X Dy1 135.4(4) . .
C11X O7X H7XA 90.1 . .
C11X O7X H7XB 18.9 . .
H7XA O7X H7XB 108.9 . .
C11X O8X H7XB 21.6 . .
C15X C14X C13X 105(2) . .
C15X C14X H14X 127.4 . .
C13X C14X H14X 127.4 . .

loop_
_geom_bond_atom_site_label_1
_geom_bond_atom_site_label_2
_geom_bond_distance
_geom_bond_site_symmetry_2
O8 C11 1.278(12) .
O9 C12 1.49(2) .
O9 C15 1.31(3) .
C12 C13 1.36(4) .
C12 C11 1.471(13) .
C14 H14 0.9300 .
C14 C15 1.376(18) .
C14 C13 1.39(3) .
C15 H15 0.9300 .
C13 H13 0.9300 .
Dy1 O1 2.276(3) .
Dy1 O2W 2.529(3) .
Dy1 O4 2.300(3) .
Dy1 O1W 2.392(3) .
Dy1 O7 2.419(3) .
Dy1 O2 2.337(3) 7_787
Dy1 O5 2.311(3) 7_786
Dy1 O7X 2.420(3) .
O3 C2 1.368(5) .
O3 C5 1.356(6) .
O1 C1 1.260(5) .
O2W H2WA 0.8926 .
O2W H2WB 0.8972 .
O4 C6 1.246(5) .
C6 C7 1.461(6) .
C6 O5 1.242(5) .
C2 C1 1.463(6) .
C2 C3 1.333(6) .
C5 H5 0.9300 .
C5 C4 1.332(8) .
O1W H1WA 0.9001 .
O1W H1WB 0.9008 .
C1 O2 1.257(5) .
O7 H7A 0.8974 .
O7 H7B 0.8855 .
O7 C11 1.318(8) .
C8 H8 0.9300 .
C8 C7 1.342(6) .
C8 C9 1.412(7) .
C4 H4 0.9300 .
C4 C3 1.408(8) .
C7 O6 1.369(5) .
C9 H9 0.9300 .
C9 C10 1.325(7) .
C11 H7A 1.0278 .
C11 H7B 1.2409 .
C3 H3 0.9300 .
C10 H10 0.9300 .
C10 O6 1.357(6) .
O2 Dy1 2.337(3) 7_787
O5 Dy1 2.311(3) 7_786
O9X C12X 1.37(3) .
O9X C15X 1.30(3) .
C12X C13X 1.320(14) .
C12X C11X 1.465(12) .
C15X H15X 0.9300 .
C15X C14X 1.31(3) .
C13X H13X 0.9300 .
C13X C14X 1.42(3) .
C11X O7X 1.325(8) .
C11X H7XB 0.5524 .
C11X O8X 1.263(13) .
O7X H7XA 0.9568 .
O7X H7XB 0.9069 .
O8X H7XB 1.4735 .
C14X H14X 0.9300 .

loop_
_geom_torsion_atom_site_label_1
_geom_torsion_atom_site_label_2
_geom_torsion_atom_site_label_3
_geom_torsion_atom_site_label_4
_geom_torsion
_geom_torsion_site_symmetry_1
_geom_torsion_site_symmetry_4
O9 C12 C13 C14 1(3) . .
O9 C12 C11 O8 -180.0(16) . .
O9 C12 C11 O7 3.9(17) . .
C12 O9 C15 C14 3(2) . .
C15 O9 C12 C13 -2(3) . .
C15 O9 C12 C11 -175.6(13) . .
C15 C14 C13 C12 0(3) . .
C13 C12 C11 O8 9(3) . .
C13 C12 C11 O7 -167(2) . .
C13 C14 C15 O9 -2(2) . .
Dy1 O1 C1 C2 -68.7(11) . .
Dy1 O1 C1 O2 112.6(10) . .
Dy1 O4 C6 C7 99.4(9) . .
Dy1 O4 C6 O5 -83.4(10) . .
Dy1 O7 C11 O8 11.7(15) . .
Dy1 O7 C11 C12 -172.5(5) . .
O3 C2 C1 O1 -176.4(4) . .
O3 C2 C1 O2 2.4(6) . .
O3 C2 C3 C4 0.8(6) . .
O3 C5 C4 C3 -0.3(7) . .
O1 Dy1 O4 C6 -139.0(9) . .
O1 Dy1 O7 C11 65.6(7) . .
O1 Dy1 O7X C11X 0.5(8) . .
O1 C1 O2 Dy1 -9.8(6) . 7_787
O2W Dy1 O1 C1 -171.6(11) . .
O2W Dy1 O4 C6 148.2(8) . .
O2W Dy1 O7 C11 -9.6(7) . .
O2W Dy1 O7X C11X 124.8(7) . .
O4 Dy1 O1 C1 47.9(10) . .
O4 Dy1 O7 C11 170.3(7) . .
O4 Dy1 O7X C11X -85.3(7) . .
O4 C6 C7 C8 -7.2(7) . .
O4 C6 C7 O6 174.9(4) . .
O4 C6 O5 Dy1 16.3(8) . 7_786
C6 C7 O6 C10 178.3(4) . .
C2 O3 C5 C4 0.8(6) . .
C2 C1 O2 Dy1 171.5(3) . 7_787
C5 O3 C2 C1 -179.9(4) . .
C5 O3 C2 C3 -1.0(5) . .
C5 C4 C3 C2 -0.3(7) . .
O1W Dy1 O1 C1 -30.0(10) . .
O1W Dy1 O4 C6 -71.3(9) . .
O1W Dy1 O7 C11 112.7(7) . .
O1W Dy1 O7X C11X 0.8(7) . .
C1 C2 C3 C4 179.5(5) . .
O7 Dy1 O1 C1 114.5(10) . .
O7 Dy1 O4 C6 148.0(9) . .
O7 Dy1 O7X C11X -130.0(7) . .
C8 C7 O6 C10 -0.1(5) . .
C8 C9 C10 O6 1.2(7) . .
C7 C6 O5 Dy1 -166.6(3) . 7_786
C7 C8 C9 C10 -1.2(6) . .
C9 C8 C7 C6 -177.3(5) . .
C9 C8 C7 O6 0.8(6) . .
C9 C10 O6 C7 -0.7(6) . .
C11 C12 C13 C14 172.7(12) . .
C3 C2 C1 O1 5.0(7) . .
C3 C2 C1 O2 -176.2(5) . .
O2 Dy1 O1 C1 -108.5(10) 7_787 .
O2 Dy1 O4 C6 -11.5(10) 7_787 .
O2 Dy1 O7 C11 -24.7(8) 7_787 .
O2 Dy1 O7X C11X 87.7(7) 7_787 .
O5 Dy1 O1 C1 162.1(10) 7_786 .
O5 Dy1 O4 C6 74.9(9) 7_786 .
O5 Dy1 O7 C11 -87.0(7) 7_786 .
O5 Dy1 O7X C11X 173.2(7) 7_786 .
O5 C6 C7 C8 175.4(5) . .
O5 C6 C7 O6 -2.5(6) . .
O9X C12X C13X C14X 2(2) . .
O9X C12X C11X O7X 9.7(18) . .
O9X C12X C11X O8X -174.9(17) . .
O9X C15X C14X C13X -8(3) . .
C12X O9X C15X C14X 10(3) . .
C12X C13X C14X C15X 4(3) . .
C12X C11X O7X Dy1 -177.6(5) . .
C15X O9X C12X C13X -7(2) . .
C15X O9X C12X C11X -178.3(13) . .
C13X C12X C11X O7X -158.1(11) . .
C13X C12X C11X O8X 17.3(19) . .
C11X C12X C13X C14X 171.2(17) . .
O7X Dy1 O1 C1 -29.6(11) . .
O7X Dy1 O4 C6 2.4(9) . .
O7X Dy1 O7 C11 -143.1(7) . .
O8X C11X O7X Dy1 7.7(17) . .
